data_4085056
loop_
_publ_author_name
'Liu, Fu-Chen'
'Chen, Heng-Guang'
'Lee, Gene-Hsiang'

_publ_section_title
;
 Trinuclear Zirconium Polyhydride
 ({Cp*Zr(BH3CH3)}(\m-H)2{Cp*Zr(BH3CH3)}(\m-H){Cp*Zr(BH3CH3)})(\m-\k2C,H:\k1C:\k2C,H-CHBH3)
 and Its Derivatives: Compounds Containing a Pentacoordinated Carbon Atom
;
_journal_issue 1
_journal_name_full Organometallics
_journal_page_first 42
_journal_paper_doi 10.1021/om500773e
_journal_volume 34
_journal_year 2015
_chemical_formula_sum 'C52 H70 B5 F15 Zr3'
_chemical_formula_weight 1307.79
_chemical_name_systematic
; 
 ? 
;
_space_group_IT_number 1
_symmetry_cell_setting triclinic
_symmetry_space_group_name_Hall 'P 1'
_symmetry_space_group_name_H-M 'P 1'
_atom_sites_solution_hydrogens geom
_atom_sites_solution_primary direct
_atom_sites_solution_secondary difmap
_audit_creation_method SHELXL-97
_cell_angle_alpha 71.117(2)
_cell_angle_beta 87.091(2)
_cell_angle_gamma 67.502(2)
_cell_formula_units_Z 1
_cell_length_a 10.4966(9)
_cell_length_b 11.5916(10)
_cell_length_c 13.3351(12)
_cell_measurement_reflns_used 6918
_cell_measurement_temperature 150(2)
_cell_measurement_theta_max 26.88
_cell_measurement_theta_min 2.28
_cell_volume 1413.4(2)
_computing_cell_refinement 'Bruker SAINT'
_computing_data_collection 'Bruker SMART'
_computing_data_reduction 'Bruker SAINT'
_computing_molecular_graphics 'Bruker SHELXTL'
_computing_publication_material 'Bruker SHELXTL'
_computing_structure_refinement 'SHELXL-97 (Sheldrick, 1997)'
_computing_structure_solution 'SHELXS-97 (Sheldrick, 1990)'
_diffrn_ambient_temperature 150(2)
_diffrn_measured_fraction_theta_full 0.999
_diffrn_measured_fraction_theta_max 0.999
_diffrn_measurement_device_type 'BRUKER SMART APEXCCD area detector'
_diffrn_measurement_method 'omega scans'
_diffrn_radiation_monochromator graphite
_diffrn_radiation_source 'fine-focus sealed tube'
_diffrn_radiation_type MoK\a
_diffrn_radiation_wavelength 0.71073
_diffrn_reflns_av_R_equivalents 0.0249
_diffrn_reflns_av_sigmaI/netI 0.0555
_diffrn_reflns_limit_h_max 13
_diffrn_reflns_limit_h_min -13
_diffrn_reflns_limit_k_max 15
_diffrn_reflns_limit_k_min -15
_diffrn_reflns_limit_l_max 17
_diffrn_reflns_limit_l_min -17
_diffrn_reflns_number 18792
_diffrn_reflns_theta_full 27.50
_diffrn_reflns_theta_max 27.50
_diffrn_reflns_theta_min 1.62
_exptl_absorpt_coefficient_mu 0.627
_exptl_absorpt_correction_T_max 0.9119
_exptl_absorpt_correction_T_min 0.8591
_exptl_absorpt_correction_type multi-scan
_exptl_crystal_colour yellow
_exptl_crystal_density_diffrn 1.536
_exptl_crystal_density_meas ?
_exptl_crystal_density_method 'not measured'
_exptl_crystal_description plate
_exptl_crystal_F_000 662
_exptl_crystal_size_max 0.25
_exptl_crystal_size_mid 0.22
_exptl_crystal_size_min 0.15
_refine_diff_density_max 0.450
_refine_diff_density_min -0.274
_refine_diff_density_rms 0.060
_refine_ls_abs_structure_details 'Flack H D (1983), Acta Cryst. A39, 876-881'
_refine_ls_abs_structure_Flack 0.034(19)
_refine_ls_extinction_method none
_refine_ls_goodness_of_fit_ref 1.014
_refine_ls_hydrogen_treatment mixed
_refine_ls_matrix_type full
_refine_ls_number_parameters 742
_refine_ls_number_reflns 12831
_refine_ls_number_restraints 3
_refine_ls_restrained_S_all 1.014
_refine_ls_R_factor_all 0.0338
_refine_ls_R_factor_gt 0.0322
_refine_ls_shift/su_max 0.003
_refine_ls_shift/su_mean 0.000
_refine_ls_structure_factor_coef Fsqd
_refine_ls_weighting_details 'calc w=1/[\s^2^(Fo^2^)+(0.0228P)^2^+0.0065P] where P=(Fo^2^+2Fc^2^)/3'
_refine_ls_weighting_scheme calc
_refine_ls_wR_factor_gt 0.0674
_refine_ls_wR_factor_ref 0.0685
_reflns_number_gt 12387
_reflns_number_total 12831
_reflns_threshold_expression >2sigma(I)
_cod_data_source_file om500773e_si_002.cif
_cod_data_source_block ic15051
_cod_depositor_comments
;
The following automatic conversions were performed:

'_symmetry_cell_setting' value 'Triclinic' changed to 'triclinic'
according to
/home/saulius/struct/COD-crude-data--automatic-downloads/rss-feeds/ACS/lib/dictionaries/cif_core.dic
dictionary named 'cif_core.dic' version 2.4.2 from 2011-04-26.

Automatic conversion script
Id: cif_fix_values 2935 2014-11-11 08:27:57Z andrius 

The following automatic conversions were performed:

'_exptl_crystal_density_meas' value 'not_measured' was changed to '?'
- the value is perceived as not measured.

Automatic conversion script
Id: cif_fix_values 3008 2015-01-20 13:52:24Z robertas 

 Adding full bibliography for 4085054--4085058.cif.
;
_cod_original_sg_symbol_H-M P1
_cod_database_code 4085056

loop_
_symmetry_equiv_pos_as_xyz
'x, y, z'

loop_
_atom_site_label
_atom_site_type_symbol
_atom_site_fract_x
_atom_site_fract_y
_atom_site_fract_z
_atom_site_U_iso_or_equiv
_atom_site_adp_type
_atom_site_occupancy
_atom_site_symmetry_multiplicity
_atom_site_calc_flag
_atom_site_refinement_flags
Zr1 Zr 0.77345(2) -0.13576(2) -0.04136(2) 0.01768(6) Uani 1 1 d .
H1 H 0.650(3) 0.042(3) -0.142(3) 0.027 Uiso 1 1 d .
Zr2 Zr 0.54107(2) 0.17695(2) -0.07867(2) 0.01678(6) Uani 1 1 d .
H2 H 0.564(3) 0.216(3) 0.041(3) 0.025 Uiso 1 1 d .
Zr3 Zr 0.67432(3) 0.07861(2) 0.17325(2) 0.01781(6) Uani 1 1 d .
B1 B 0.7421(4) -0.1497(3) 0.1536(3) 0.0230(7) Uani 1 1 d .
H1A H 0.840(4) -0.208(4) 0.103(3) 0.035 Uiso 1 1 d .
H1B H 0.705(4) -0.226(4) 0.203(3) 0.035 Uiso 1 1 d .
H1C H 0.792(4) -0.105(4) 0.210(3) 0.035 Uiso 1 1 d .
B2 B 0.9850(4) -0.1203(4) -0.0814(4) 0.0288(8) Uani 1 1 d .
H2A H 0.979(4) -0.211(4) -0.045(3) 0.043 Uiso 1 1 d .
H2B H 0.920(4) -0.052(4) -0.042(3) 0.043 Uiso 1 1 d .
H2C H 0.906(4) -0.092(4) -0.155(3) 0.043 Uiso 1 1 d .
B3 B 0.3129(4) 0.1892(4) -0.0963(3) 0.0260(8) Uani 1 1 d .
H3A H 0.384(4) 0.181(4) -0.172(3) 0.039 Uiso 1 1 d .
H3B H 0.329(4) 0.276(4) -0.091(3) 0.039 Uiso 1 1 d .
H3C H 0.365(4) 0.099(4) -0.032(3) 0.039 Uiso 1 1 d .
B4 B 0.8733(4) 0.1241(4) 0.1634(3) 0.0271(8) Uani 1 1 d .
H4A H 0.857(4) 0.046(4) 0.240(3) 0.041 Uiso 1 1 d .
H4B H 0.854(4) 0.096(4) 0.088(3) 0.041 Uiso 1 1 d .
H4C H 0.759(4) 0.219(4) 0.151(3) 0.041 Uiso 1 1 d .
C1 C 0.6406(3) -0.0222(3) 0.0628(2) 0.0195(6) Uani 1 1 d .
H1D H 0.542(4) -0.016(3) 0.055(3) 0.029 Uiso 1 1 d .
C2 C 1.1334(4) -0.1221(4) -0.1101(4) 0.0495(11) Uani 1 1 d .
H2D H 1.1870 -0.1371 -0.0458 0.074 Uiso 1 1 calc R
H2E H 1.1242 -0.0371 -0.1628 0.074 Uiso 1 1 calc R
H2F H 1.1810 -0.1933 -0.1397 0.074 Uiso 1 1 calc R
C3 C 0.1556(3) 0.2242(4) -0.1301(3) 0.0379(9) Uani 1 1 d .
H3D H 0.1212 0.3063 -0.1908 0.057 Uiso 1 1 calc R
H3E H 0.0997 0.2355 -0.0702 0.057 Uiso 1 1 calc R
H3F H 0.1491 0.1521 -0.1500 0.057 Uiso 1 1 calc R
C4 C 1.0072(4) 0.1532(4) 0.1679(3) 0.0437(10) Uani 1 1 d .
H4D H 1.0117 0.1761 0.2319 0.066 Uiso 1 1 calc R
H4E H 1.0041 0.2272 0.1047 0.066 Uiso 1 1 calc R
H4F H 1.0893 0.0744 0.1700 0.066 Uiso 1 1 calc R
C5 C 0.6277(4) -0.2710(3) -0.0164(2) 0.0239(7) Uani 1 1 d .
C6 C 0.7696(4) -0.3594(3) 0.0056(3) 0.0258(7) Uani 1 1 d .
C7 C 0.8347(3) -0.3378(3) -0.0917(3) 0.0262(7) Uani 1 1 d .
C8 C 0.7350(3) -0.2337(3) -0.1715(2) 0.0237(7) Uani 1 1 d .
C9 C 0.6062(3) -0.1929(3) -0.1260(2) 0.0218(6) Uani 1 1 d .
C10 C 0.5166(4) -0.2694(4) 0.0598(3) 0.0366(8) Uani 1 1 d .
H10A H 0.4519 -0.1780 0.0477 0.055 Uiso 1 1 calc R
H10B H 0.5590 -0.3085 0.1330 0.055 Uiso 1 1 calc R
H10C H 0.4666 -0.3208 0.0482 0.055 Uiso 1 1 calc R
C11 C 0.8329(5) -0.4671(3) 0.1092(3) 0.0417(10) Uani 1 1 d .
H11A H 0.8259 -0.5488 0.1085 0.063 Uiso 1 1 calc R
H11B H 0.7837 -0.4409 0.1677 0.063 Uiso 1 1 calc R
H11C H 0.9305 -0.4820 0.1190 0.063 Uiso 1 1 calc R
C12 C 0.9794(4) -0.4174(4) -0.1099(4) 0.0431(10) Uani 1 1 d .
H12A H 1.0355 -0.4656 -0.0416 0.065 Uiso 1 1 calc R
H12B H 1.0199 -0.3581 -0.1566 0.065 Uiso 1 1 calc R
H12C H 0.9773 -0.4806 -0.1434 0.065 Uiso 1 1 calc R
C13 C 0.7542(4) -0.1813(4) -0.2872(3) 0.0343(8) Uani 1 1 d .
H13A H 0.7150 -0.2190 -0.3274 0.051 Uiso 1 1 calc R
H13B H 0.8532 -0.2059 -0.2969 0.051 Uiso 1 1 calc R
H13C H 0.7071 -0.0847 -0.3129 0.051 Uiso 1 1 calc R
C14 C 0.4705(3) -0.1005(3) -0.1867(3) 0.0301(8) Uani 1 1 d .
H14A H 0.4838 -0.0299 -0.2453 0.045 Uiso 1 1 calc R
H14B H 0.4067 -0.0617 -0.1393 0.045 Uiso 1 1 calc R
H14C H 0.4318 -0.1490 -0.2156 0.045 Uiso 1 1 calc R
C15 C 0.6355(3) 0.3574(3) -0.1308(3) 0.0230(7) Uani 1 1 d .
C16 C 0.6919(3) 0.2777(3) -0.1950(2) 0.0199(6) Uani 1 1 d .
C17 C 0.5813(3) 0.2922(3) -0.2625(2) 0.0194(6) Uani 1 1 d .
C18 C 0.4571(3) 0.3851(3) -0.2411(2) 0.0229(6) Uani 1 1 d .
C19 C 0.4904(3) 0.4203(3) -0.1563(3) 0.0239(7) Uani 1 1 d .
C20 C 0.7151(4) 0.3945(4) -0.0654(3) 0.0325(8) Uani 1 1 d .
H20A H 0.7274 0.4752 -0.1089 0.049 Uiso 1 1 calc R
H20B H 0.8060 0.3225 -0.0402 0.049 Uiso 1 1 calc R
H20C H 0.6642 0.4102 -0.0042 0.049 Uiso 1 1 calc R
C21 C 0.8433(3) 0.2094(3) -0.2042(3) 0.0263(7) Uani 1 1 d .
H21A H 0.8780 0.2731 -0.2518 0.039 Uiso 1 1 calc R
H21B H 0.8573 0.1381 -0.2332 0.039 Uiso 1 1 calc R
H21C H 0.8935 0.1721 -0.1338 0.039 Uiso 1 1 calc R
C22 C 0.5946(4) 0.2363(3) -0.3513(2) 0.0277(7) Uani 1 1 d .
H22A H 0.5173 0.2095 -0.3540 0.042 Uiso 1 1 calc R
H22B H 0.6821 0.1592 -0.3389 0.042 Uiso 1 1 calc R
H22C H 0.5933 0.3037 -0.4190 0.042 Uiso 1 1 calc R
C23 C 0.3182(4) 0.4424(4) -0.3005(3) 0.0344(8) Uani 1 1 d .
H23A H 0.3048 0.5283 -0.3537 0.052 Uiso 1 1 calc R
H23B H 0.2462 0.4541 -0.2507 0.052 Uiso 1 1 calc R
H23C H 0.3124 0.3825 -0.3361 0.052 Uiso 1 1 calc R
C24 C 0.3919(4) 0.5236(4) -0.1134(3) 0.0379(8) Uani 1 1 d .
H24A H 0.4218 0.5030 -0.0390 0.057 Uiso 1 1 calc R
H24B H 0.2986 0.5244 -0.1178 0.057 Uiso 1 1 calc R
H24C H 0.3911 0.6107 -0.1555 0.057 Uiso 1 1 calc R
C25 C 0.4914(3) 0.0247(3) 0.2845(3) 0.0243(7) Uani 1 1 d .
C26 C 0.4366(3) 0.1646(3) 0.2358(2) 0.0247(7) Uani 1 1 d .
C27 C 0.5206(3) 0.2143(3) 0.2753(3) 0.0252(7) Uani 1 1 d .
C28 C 0.6268(3) 0.1056(3) 0.3492(2) 0.0245(7) Uani 1 1 d .
C29 C 0.6095(3) -0.0117(3) 0.3529(3) 0.0248(7) Uani 1 1 d .
C30 C 0.4246(4) -0.0662(4) 0.2752(3) 0.0339(8) Uani 1 1 d .
H30A H 0.3541 -0.0668 0.3262 0.051 Uiso 1 1 calc R
H30B H 0.4952 -0.1559 0.2906 0.051 Uiso 1 1 calc R
H30C H 0.3813 -0.0348 0.2029 0.051 Uiso 1 1 calc R
C31 C 0.3032(3) 0.2454(4) 0.1680(3) 0.0309(7) Uani 1 1 d .
H31A H 0.2867 0.1949 0.1274 0.046 Uiso 1 1 calc R
H31B H 0.3080 0.3272 0.1189 0.046 Uiso 1 1 calc R
H31C H 0.2273 0.2673 0.2134 0.046 Uiso 1 1 calc R
C32 C 0.4930(4) 0.3583(4) 0.2506(3) 0.0374(9) Uani 1 1 d .
H32A H 0.4345 0.3916 0.3029 0.056 Uiso 1 1 calc R
H32B H 0.4456 0.4085 0.1792 0.056 Uiso 1 1 calc R
H32C H 0.5809 0.3688 0.2537 0.056 Uiso 1 1 calc R
C33 C 0.7293(4) 0.1150(4) 0.4172(3) 0.0393(9) Uani 1 1 d .
H33A H 0.6882 0.1285 0.4822 0.059 Uiso 1 1 calc R
H33B H 0.7545 0.1896 0.3779 0.059 Uiso 1 1 calc R
H33C H 0.8123 0.0329 0.4360 0.059 Uiso 1 1 calc R
C34 C 0.6898(4) -0.1479(4) 0.4283(3) 0.0351(8) Uani 1 1 d .
H34A H 0.7835 -0.1561 0.4447 0.053 Uiso 1 1 calc R
H34B H 0.6952 -0.2137 0.3952 0.053 Uiso 1 1 calc R
H34C H 0.6433 -0.1630 0.4940 0.053 Uiso 1 1 calc R
B5 B 1.0098(4) 0.4249(4) 0.5294(3) 0.0292(8) Uani 1 1 d .
H5 H 1.043(4) 0.425(4) 0.610(3) 0.044 Uiso 1 1 d .
C35 C 1.0846(3) 0.2709(3) 0.5322(3) 0.0300(8) Uani 1 1 d .
C36 C 1.2267(4) 0.2158(4) 0.5287(3) 0.0333(8) Uani 1 1 d .
C37 C 1.3030(4) 0.0831(4) 0.5429(3) 0.0393(9) Uani 1 1 d .
C38 C 1.2352(5) -0.0011(4) 0.5612(3) 0.0473(11) Uani 1 1 d .
C39 C 1.0953(4) 0.0462(4) 0.5657(3) 0.0413(10) Uani 1 1 d .
C40 C 1.0231(4) 0.1803(4) 0.5499(3) 0.0337(8) Uani 1 1 d .
C41 C 0.8408(3) 0.4817(3) 0.5260(3) 0.0259(7) Uani 1 1 d .
C42 C 0.7582(4) 0.4965(3) 0.4408(3) 0.0299(7) Uani 1 1 d .
C43 C 0.6158(4) 0.5515(3) 0.4318(3) 0.0300(7) Uani 1 1 d .
C44 C 0.5463(4) 0.5981(3) 0.5108(3) 0.0311(8) Uani 1 1 d .
C45 C 0.6224(4) 0.5864(3) 0.5969(3) 0.0294(7) Uani 1 1 d .
C46 C 0.7653(3) 0.5298(3) 0.6026(3) 0.0265(7) Uani 1 1 d .
C47 C 1.0536(3) 0.5291(4) 0.4339(3) 0.0310(7) Uani 1 1 d .
C48 C 1.0564(4) 0.6423(4) 0.4480(3) 0.0362(8) Uani 1 1 d .
C49 C 1.0939(4) 0.7345(4) 0.3724(4) 0.0451(10) Uani 1 1 d .
C50 C 1.1286(4) 0.7188(4) 0.2756(4) 0.0515(11) Uani 1 1 d .
C51 C 1.1258(4) 0.6089(4) 0.2565(3) 0.0419(9) Uani 1 1 d .
C52 C 1.0891(4) 0.5193(4) 0.3349(3) 0.0362(8) Uani 1 1 d .
F1 F 1.3002(2) 0.2930(2) 0.51129(18) 0.0448(5) Uani 1 1 d .
F2 F 1.4410(2) 0.0392(3) 0.53928(19) 0.0542(7) Uani 1 1 d .
F3 F 1.3085(3) -0.1307(2) 0.5791(2) 0.0722(9) Uani 1 1 d .
F4 F 1.0270(3) -0.0354(2) 0.5866(2) 0.0591(7) Uani 1 1 d .
F5 F 0.8843(2) 0.2177(2) 0.55462(17) 0.0387(5) Uani 1 1 d .
F6 F 0.8190(2) 0.4507(2) 0.36224(16) 0.0384(5) Uani 1 1 d .
F7 F 0.5422(2) 0.5632(2) 0.34626(17) 0.0417(5) Uani 1 1 d .
F8 F 0.4081(2) 0.6542(2) 0.50094(19) 0.0436(5) Uani 1 1 d .
F9 F 0.5576(2) 0.6325(2) 0.67352(16) 0.0375(5) Uani 1 1 d .
F10 F 0.8314(2) 0.52235(19) 0.69074(15) 0.0343(5) Uani 1 1 d .
F11 F 1.0223(2) 0.6654(2) 0.54047(18) 0.0456(5) Uani 1 1 d .
F12 F 1.0956(3) 0.8409(2) 0.3908(2) 0.0634(8) Uani 1 1 d .
F13 F 1.1652(3) 0.8073(3) 0.1999(2) 0.0717(8) Uani 1 1 d .
F14 F 1.1600(3) 0.5931(3) 0.16157(19) 0.0572(7) Uani 1 1 d .
F15 F 1.0913(2) 0.4139(2) 0.31012(17) 0.0416(5) Uani 1 1 d .

loop_
_atom_site_aniso_label
_atom_site_aniso_U_11
_atom_site_aniso_U_22
_atom_site_aniso_U_33
_atom_site_aniso_U_23
_atom_site_aniso_U_13
_atom_site_aniso_U_12
Zr1 0.01812(14) 0.01567(14) 0.02047(14) -0.00800(11) 0.00086(11) -0.00603(11)
Zr2 0.01675(13) 0.01577(14) 0.01883(14) -0.00687(11) 0.00039(10) -0.00627(11)
Zr3 0.01939(14) 0.01829(14) 0.01834(14) -0.00844(11) 0.00098(11) -0.00796(11)
B1 0.0276(18) 0.0198(17) 0.0208(17) -0.0081(14) -0.0009(14) -0.0068(15)
B2 0.0253(19) 0.0184(18) 0.043(2) -0.0117(17) 0.0051(17) -0.0076(15)
B3 0.0231(19) 0.023(2) 0.033(2) -0.0099(17) -0.0018(16) -0.0093(16)
B4 0.027(2) 0.025(2) 0.031(2) -0.0064(16) 0.0001(16) -0.0134(17)
C1 0.0201(15) 0.0192(15) 0.0192(15) -0.0074(12) 0.0018(11) -0.0067(12)
C2 0.029(2) 0.037(2) 0.084(3) -0.021(2) 0.014(2) -0.0141(17)
C3 0.0253(18) 0.037(2) 0.051(2) -0.0138(18) -0.0037(16) -0.0103(16)
C4 0.0273(19) 0.047(2) 0.062(3) -0.017(2) -0.0016(18) -0.0201(18)
C5 0.0324(18) 0.0250(17) 0.0241(16) -0.0116(13) 0.0031(13) -0.0185(15)
C6 0.038(2) 0.0190(16) 0.0242(17) -0.0083(13) -0.0041(14) -0.0136(15)
C7 0.0281(17) 0.0174(15) 0.0369(18) -0.0157(14) -0.0031(14) -0.0063(13)
C8 0.0286(17) 0.0232(16) 0.0259(16) -0.0132(13) 0.0014(13) -0.0128(13)
C9 0.0282(16) 0.0191(15) 0.0241(15) -0.0108(12) 0.0011(12) -0.0122(13)
C10 0.043(2) 0.047(2) 0.039(2) -0.0212(18) 0.0121(16) -0.0331(19)
C11 0.066(3) 0.0224(18) 0.0316(19) -0.0015(15) -0.0161(18) -0.0148(18)
C12 0.036(2) 0.033(2) 0.065(3) -0.031(2) 0.0042(19) -0.0055(17)
C13 0.046(2) 0.035(2) 0.0307(19) -0.0183(16) 0.0086(16) -0.0203(17)
C14 0.0264(17) 0.0292(18) 0.039(2) -0.0150(15) -0.0081(14) -0.0111(14)
C15 0.0272(17) 0.0188(16) 0.0248(17) -0.0048(13) 0.0015(13) -0.0127(14)
C16 0.0225(16) 0.0155(15) 0.0224(15) -0.0055(12) 0.0037(12) -0.0091(12)
C17 0.0237(15) 0.0168(15) 0.0181(15) -0.0044(12) 0.0009(12) -0.0092(12)
C18 0.0224(16) 0.0174(15) 0.0244(16) -0.0022(12) 0.0001(13) -0.0066(12)
C19 0.0280(17) 0.0148(15) 0.0272(17) -0.0072(13) 0.0029(13) -0.0063(13)
C20 0.048(2) 0.036(2) 0.0283(18) -0.0142(15) 0.0062(15) -0.0291(18)
C21 0.0213(16) 0.0214(16) 0.0338(18) -0.0044(14) 0.0011(13) -0.0094(13)
C22 0.0312(17) 0.0302(18) 0.0237(17) -0.0104(14) 0.0007(13) -0.0126(14)
C23 0.0239(17) 0.0323(19) 0.0336(19) 0.0013(15) -0.0039(14) -0.0060(15)
C24 0.040(2) 0.0261(18) 0.048(2) -0.0178(17) 0.0118(17) -0.0094(16)
C25 0.0282(17) 0.0266(17) 0.0250(16) -0.0138(14) 0.0102(13) -0.0144(14)
C26 0.0250(16) 0.0288(17) 0.0237(16) -0.0130(13) 0.0070(13) -0.0109(14)
C27 0.0300(17) 0.0267(16) 0.0244(16) -0.0156(14) 0.0076(13) -0.0113(14)
C28 0.0285(17) 0.0297(17) 0.0194(15) -0.0136(13) 0.0043(12) -0.0113(14)
C29 0.0273(17) 0.0266(17) 0.0203(16) -0.0093(13) 0.0044(13) -0.0091(14)
C30 0.0366(19) 0.034(2) 0.042(2) -0.0173(16) 0.0140(16) -0.0223(16)
C31 0.0207(16) 0.0344(19) 0.0376(19) -0.0180(16) 0.0030(14) -0.0056(14)
C32 0.043(2) 0.0271(19) 0.049(2) -0.0217(17) 0.0070(18) -0.0145(17)
C33 0.045(2) 0.052(2) 0.0294(19) -0.0235(18) -0.0013(16) -0.0181(19)
C34 0.044(2) 0.0315(19) 0.0240(17) -0.0046(15) 0.0033(15) -0.0118(16)
B5 0.0250(19) 0.031(2) 0.029(2) -0.0140(16) -0.0025(15) -0.0035(16)
C35 0.0289(18) 0.0320(19) 0.0231(16) -0.0119(15) -0.0049(13) -0.0025(15)
C36 0.0289(19) 0.040(2) 0.0244(18) -0.0109(16) -0.0010(14) -0.0059(16)
C37 0.0291(19) 0.046(2) 0.0251(18) -0.0146(17) -0.0077(14) 0.0072(17)
C38 0.049(3) 0.031(2) 0.046(2) -0.018(2) -0.0048(18) 0.0058(19)
C39 0.051(3) 0.029(2) 0.037(2) -0.0129(17) -0.0108(18) -0.0043(18)
C40 0.035(2) 0.0300(19) 0.0292(18) -0.0112(15) -0.0070(15) -0.0032(16)
C41 0.0261(17) 0.0193(15) 0.0276(17) -0.0070(13) 0.0022(13) -0.0045(13)
C42 0.0317(18) 0.0251(17) 0.0269(17) -0.0087(14) 0.0006(14) -0.0044(14)
C43 0.035(2) 0.0218(17) 0.0312(18) -0.0056(14) -0.0034(15) -0.0111(14)
C44 0.0303(18) 0.0180(16) 0.042(2) -0.0069(15) 0.0056(15) -0.0087(14)
C45 0.0373(19) 0.0162(15) 0.0319(18) -0.0063(13) 0.0113(15) -0.0098(14)
C46 0.0331(18) 0.0171(15) 0.0249(16) -0.0043(13) -0.0014(13) -0.0067(13)
C47 0.0211(17) 0.0328(18) 0.0356(19) -0.0143(15) -0.0008(14) -0.0038(14)
C48 0.0254(18) 0.034(2) 0.043(2) -0.0108(17) -0.0062(16) -0.0057(16)
C49 0.036(2) 0.032(2) 0.057(3) -0.0075(19) -0.0055(19) -0.0072(17)
C50 0.039(2) 0.034(2) 0.055(3) 0.008(2) -0.004(2) -0.0049(18)
C51 0.034(2) 0.039(2) 0.033(2) -0.0030(17) 0.0040(16) -0.0009(17)
C52 0.0280(18) 0.037(2) 0.037(2) -0.0120(16) -0.0005(15) -0.0048(16)
F1 0.0262(11) 0.0491(14) 0.0517(14) -0.0135(11) -0.0017(10) -0.0087(10)
F2 0.0308(12) 0.0606(16) 0.0451(14) -0.0162(12) 0.0007(10) 0.0090(11)
F3 0.0719(19) 0.0344(14) 0.086(2) -0.0273(14) -0.0139(16) 0.0138(13)
F4 0.0635(17) 0.0321(13) 0.0796(19) -0.0164(13) -0.0135(14) -0.0154(12)
F5 0.0315(12) 0.0337(12) 0.0496(13) -0.0149(10) 0.0005(10) -0.0099(10)
F6 0.0387(12) 0.0472(13) 0.0278(11) -0.0185(10) 0.0002(9) -0.0096(10)
F7 0.0357(12) 0.0415(13) 0.0462(13) -0.0139(10) -0.0114(10) -0.0119(10)
F8 0.0273(11) 0.0364(12) 0.0614(15) -0.0132(11) 0.0061(10) -0.0090(10)
F9 0.0405(12) 0.0299(11) 0.0386(12) -0.0149(9) 0.0151(9) -0.0085(9)
F10 0.0445(12) 0.0311(11) 0.0263(10) -0.0125(9) 0.0015(9) -0.0109(9)
F11 0.0498(14) 0.0391(12) 0.0473(13) -0.0201(11) -0.0044(11) -0.0107(11)
F12 0.0693(18) 0.0362(14) 0.086(2) -0.0156(13) -0.0031(15) -0.0243(13)
F13 0.0713(19) 0.0502(16) 0.0745(19) 0.0027(14) 0.0134(15) -0.0234(14)
F14 0.0551(15) 0.0539(15) 0.0370(13) -0.0019(11) 0.0124(11) -0.0060(12)
F15 0.0497(13) 0.0402(12) 0.0329(11) -0.0189(10) 0.0053(10) -0.0100(10)

loop_
_atom_type_symbol
_atom_type_description
_atom_type_scat_dispersion_real
_atom_type_scat_dispersion_imag
_atom_type_scat_source
C C 0.0033 0.0016 'International Tables Vol C Tables 4.2.6.8 and 6.1.1.4'
H H 0.0000 0.0000 'International Tables Vol C Tables 4.2.6.8 and 6.1.1.4'
B B 0.0013 0.0007 'International Tables Vol C Tables 4.2.6.8 and 6.1.1.4'
F F 0.0171 0.0103 'International Tables Vol C Tables 4.2.6.8 and 6.1.1.4'
Zr Zr -2.9673 0.5597 'International Tables Vol C Tables 4.2.6.8 and 6.1.1.4'

loop_
_geom_angle_atom_site_label_1
_geom_angle_atom_site_label_2
_geom_angle_atom_site_label_3
_geom_angle
H1A Zr1 H2A 76.2(15)
H1A Zr1 H1 136.7(15)
H2A Zr1 H1 123.0(15)
H1A Zr1 H2C 118.6(15)
H2A Zr1 H2C 46.9(15)
H1 Zr1 H2C 77.7(15)
H1A Zr1 H2B 78.7(15)
H2A Zr1 H2B 49.3(15)
H1 Zr1 H2B 87.1(14)
H2C Zr1 H2B 49.1(15)
H1A Zr1 C1 65.7(11)
H2A Zr1 C1 129.9(11)
H1 Zr1 C1 73.9(10)
H2C Zr1 C1 131.8(11)
H2B Zr1 C1 90.9(11)
H1A Zr1 B2 87.8(11)
H2A Zr1 B2 26.3(12)
H1 Zr1 B2 98.4(10)
H2C Zr1 B2 30.9(11)
H2B Zr1 B2 28.0(11)
C1 Zr1 B2 118.63(13)
H1A Zr1 C6 79.0(11)
H2A Zr1 C6 90.6(12)
H1 Zr1 C6 132.4(10)
H2C Zr1 C6 116.4(11)
H2B Zr1 C6 137.8(11)
C1 Zr1 C6 111.52(11)
B2 Zr1 C6 116.24(13)
H1A Zr1 C8 133.2(11)
H2A Zr1 C8 93.3(12)
H1 Zr1 C8 87.4(10)
H2C Zr1 C8 79.0(11)
H2B Zr1 C8 127.8(11)
C1 Zr1 C8 136.43(11)
B2 Zr1 C8 102.60(13)
C6 Zr1 C8 55.24(10)
H1A Zr1 C7 101.9(11)
H2A Zr1 C7 72.9(12)
H1 Zr1 C7 120.3(10)
H2C Zr1 C7 84.0(11)
H2B Zr1 C7 120.7(11)
C1 Zr1 C7 144.13(11)
B2 Zr1 C7 93.07(12)
C6 Zr1 C7 33.48(11)
C8 Zr1 C7 33.10(10)
H1A Zr1 C5 93.1(11)
H2A Zr1 C5 123.3(12)
H1 Zr1 C5 102.9(10)
H2C Zr1 C5 133.4(11)
H2B Zr1 C5 169.9(11)
C1 Zr1 C5 90.97(11)
B2 Zr1 C5 147.46(12)
C6 Zr1 C5 33.16(11)
C8 Zr1 C5 54.76(10)
C7 Zr1 C5 54.91(11)
H1A Zr1 C9 125.9(11)
H2A Zr1 C9 125.3(12)
H1 Zr1 C9 77.6(10)
H2C Zr1 C9 107.4(11)
H2B Zr1 C9 154.9(11)
C1 Zr1 C9 103.54(10)
B2 Zr1 C9 134.91(13)
C6 Zr1 C9 54.94(10)
C8 Zr1 C9 33.09(10)
C7 Zr1 C9 54.82(10)
C5 Zr1 C9 32.79(10)
H2 Zr2 H1 135.4(14)
H2 Zr2 H3B 92.4(14)
H1 Zr2 H3B 128.4(15)
H2 Zr2 H3A 139.9(14)
H1 Zr2 H3A 79.8(14)
H3B Zr2 H3A 48.9(15)
H2 Zr2 H3C 100.3(14)
H1 Zr2 H3C 95.9(14)
H3B Zr2 H3C 49.1(14)
H3A Zr2 H3C 49.0(13)
H2 Zr2 C1 71.4(11)
H1 Zr2 C1 73.4(10)
H3B Zr2 C1 117.9(11)
H3A Zr2 C1 113.6(10)
H3C Zr2 C1 74.7(10)
H2 Zr2 B3 109.3(10)
H1 Zr2 B3 103.6(10)
H3B Zr2 B3 28.0(11)
H3A Zr2 B3 31.5(10)
H3C Zr2 B3 26.6(9)
C1 Zr2 B3 101.23(13)
H2 Zr2 C17 125.8(10)
H1 Zr2 C17 72.0(10)
H3B Zr2 C17 97.4(10)
H3A Zr2 C17 76.8(10)
H3C Zr2 C17 125.8(9)
C1 Zr2 C17 141.19(10)
B3 Zr2 C17 103.46(13)
H2 Zr2 C16 98.8(10)
H1 Zr2 C16 76.3(10)
H3B Zr2 C16 121.4(11)
H3A Zr2 C16 110.0(10)
H3C Zr2 C16 159.0(9)
C1 Zr2 C16 120.20(10)
B3 Zr2 C16 135.71(13)
C17 Zr2 C16 33.33(10)
H2 Zr2 C19 78.7(11)
H1 Zr2 C19 125.7(10)
H3B Zr2 C19 72.6(11)
H3A Zr2 C19 95.8(10)
H3C Zr2 C19 121.7(10)
C1 Zr2 C19 148.40(10)
B3 Zr2 C19 98.00(12)
C17 Zr2 C19 54.59(10)
C16 Zr2 C19 54.24(10)
H2 Zr2 C15 71.5(10)
H1 Zr2 C15 108.0(10)
H3B Zr2 C15 104.7(11)
H3A Zr2 C15 122.3(10)
H3C Zr2 C15 153.1(10)
C1 Zr2 C15 123.55(11)
B3 Zr2 C15 130.59(12)
C17 Zr2 C15 54.43(10)
C16 Zr2 C15 32.41(10)
C19 Zr2 C15 32.61(10)
H2 Zr2 C18 111.0(11)
H1 Zr2 C18 101.8(10)
H3B Zr2 C18 67.9(11)
H3A Zr2 C18 68.5(10)
H3C Zr2 C18 109.9(10)
C1 Zr2 C18 173.93(11)
B3 Zr2 C18 83.37(12)
C17 Zr2 C18 32.86(10)
C16 Zr2 C18 54.33(10)
C19 Zr2 C18 32.59(10)
C15 Zr2 C18 53.87(10)
H1C Zr3 H2 134.4(14)
H1C Zr3 H4A 70.2(15)
H2 Zr3 H4A 131.0(14)
H1C Zr3 H4C 120.4(15)
H2 Zr3 H4C 79.4(14)
H4A Zr3 H4C 54.7(15)
H1C Zr3 H4B 80.7(15)
H2 Zr3 H4B 85.0(14)
H4A Zr3 H4B 54.2(14)
H4C Zr3 H4B 50.5(15)
H1C Zr3 C1 65.7(10)
H2 Zr3 C1 70.9(10)
H4A Zr3 C1 126.0(11)
H4C Zr3 C1 131.5(10)
H4B Zr3 C1 88.7(10)
H1C Zr3 B4 88.1(10)
H2 Zr3 B4 100.7(10)
H4A Zr3 B4 30.6(11)
H4C Zr3 B4 32.4(11)
H4B Zr3 B4 30.5(10)
C1 Zr3 B4 118.51(13)
H1C Zr3 C29 78.3(11)
H2 Zr3 C29 132.3(9)
H4A Zr3 C29 88.0(11)
H4C Zr3 C29 117.2(10)
H4B Zr3 C29 141.2(10)
C1 Zr3 C29 111.22(11)
B4 Zr3 C29 116.40(13)
H1C Zr3 C28 102.2(11)
H2 Zr3 C28 121.4(9)
H4A Zr3 C28 74.4(11)
H4C Zr3 C28 84.7(10)
H4B Zr3 C28 124.4(10)
C1 Zr3 C28 143.62(11)
B4 Zr3 C28 93.96(12)
C29 Zr3 C28 33.57(11)
H1C Zr3 C27 133.1(11)
H2 Zr3 C27 88.1(9)
H4A Zr3 C27 98.5(11)
H4C Zr3 C27 80.0(11)
H4B Zr3 C27 130.4(10)
C1 Zr3 C27 134.36(11)
B4 Zr3 C27 104.70(13)
C29 Zr3 C27 55.40(11)
C28 Zr3 C27 33.50(11)
H1C Zr3 C25 91.2(11)
H2 Zr3 C25 102.3(9)
H4A Zr3 C25 121.1(11)
H4C Zr3 C25 134.4(11)
H4B Zr3 C25 171.7(10)
C1 Zr3 C25 89.78(10)
B4 Zr3 C25 148.19(12)
C29 Zr3 C25 33.15(11)
C28 Zr3 C25 55.14(10)
C27 Zr3 C25 54.81(10)
H1C Zr3 C26 124.1(11)
H2 Zr3 C26 77.5(9)
H4A Zr3 C26 128.9(11)
H4C Zr3 C26 108.4(11)
H4B Zr3 C26 155.2(10)
C1 Zr3 C26 101.60(11)
B4 Zr3 C26 137.11(12)
C29 Zr3 C26 55.04(11)
C28 Zr3 C26 55.18(10)
C27 Zr3 C26 33.04(10)
C25 Zr3 C26 32.87(10)
H1B B1 H1C 112(2)
H1B B1 H1A 106(2)
H1C B1 H1A 108(2)
H1B B1 C1 120.5(18)
H1C B1 C1 105.3(17)
H1A B1 C1 104.1(16)
H1B B1 Zr3 124.0(19)
H1C B1 Zr3 46.1(16)
H1A B1 Zr3 128.6(16)
C1 B1 Zr3 60.92(15)
H1B B1 Zr1 116.7(19)
H1C B1 Zr1 129.5(16)
H1A B1 Zr1 44.7(16)
C1 B1 Zr1 61.27(15)
Zr3 B1 Zr1 110.61(13)
H2A B2 H2B 108(3)
H2A B2 H2C 93(3)
H2B B2 H2C 99(3)
H2A B2 C2 116(2)
H2B B2 C2 120(2)
H2C B2 C2 115.9(19)
H2A B2 Zr1 59(2)
H2B B2 Zr1 65(2)
H2C B2 Zr1 63.1(18)
C2 B2 Zr1 174.9(3)
H3C B3 H3B 114(3)
H3C B3 H3A 106(3)
H3B B3 H3A 94(3)
H3C B3 C3 117(2)
H3B B3 C3 112(2)
H3A B3 C3 110.4(17)
H3C B3 Zr2 75(2)
H3B B3 Zr2 61(2)
H3A B3 Zr2 62.4(17)
C3 B3 Zr2 167.7(3)
H4A B4 H4B 107(3)
H4A B4 H4C 100(2)
H4B B4 H4C 96(3)
H4A B4 C4 116.4(18)
H4B B4 C4 116.8(19)
H4C B4 C4 117.3(18)
H4A B4 Zr3 59.4(18)
H4B B4 Zr3 68.2(19)
H4C B4 Zr3 62.3(17)
C4 B4 Zr3 174.8(3)
H1D C1 B1 115.9(19)
H1D C1 Zr3 115.4(19)
B1 C1 Zr3 81.06(17)
H1D C1 Zr1 108.6(19)
B1 C1 Zr1 80.77(17)
Zr3 C1 Zr1 136.06(15)
H1D C1 Zr2 78.4(19)
B1 C1 Zr2 165.7(2)
Zr3 C1 Zr2 93.57(11)
Zr1 C1 Zr2 94.41(11)
C9 C5 C6 108.1(3)
C9 C5 C10 125.6(3)
C6 C5 C10 126.1(3)
C9 C5 Zr1 73.70(17)
C6 C5 Zr1 71.77(18)
C10 C5 Zr1 124.9(2)
C5 C6 C7 107.8(3)
C5 C6 C11 125.4(3)
C7 C6 C11 126.4(3)
C5 C6 Zr1 75.07(18)
C7 C6 Zr1 73.46(17)
C11 C6 Zr1 123.3(2)
C8 C7 C6 108.0(3)
C8 C7 C12 125.1(3)
C6 C7 C12 126.8(3)
C8 C7 Zr1 73.41(17)
C6 C7 Zr1 73.06(17)
C12 C7 Zr1 123.2(2)
C7 C8 C9 108.5(3)
C7 C8 C13 127.0(3)
C9 C8 C13 124.3(3)
C7 C8 Zr1 73.49(17)
C9 C8 Zr1 75.05(17)
C13 C8 Zr1 121.9(2)
C5 C9 C8 107.7(3)
C5 C9 C14 126.4(3)
C8 C9 C14 125.3(3)
C5 C9 Zr1 73.51(17)
C8 C9 Zr1 71.86(17)
C14 C9 Zr1 127.4(2)
C16 C15 C19 108.3(3)
C16 C15 C20 126.0(3)
C19 C15 C20 124.4(3)
C16 C15 Zr2 72.68(17)
C19 C15 Zr2 73.05(17)
C20 C15 Zr2 130.6(2)
C15 C16 C17 108.0(3)
C15 C16 C21 125.4(3)
C17 C16 C21 125.8(3)
C15 C16 Zr2 74.91(17)
C17 C16 Zr2 72.65(17)
C21 C16 Zr2 126.4(2)
C18 C17 C16 107.7(3)
C18 C17 C22 125.1(3)
C16 C17 C22 126.6(3)
C18 C17 Zr2 75.83(18)
C16 C17 Zr2 74.03(17)
C22 C17 Zr2 122.8(2)
C19 C18 C17 107.5(3)
C19 C18 C23 125.5(3)
C17 C18 C23 126.8(3)
C19 C18 Zr2 72.60(17)
C17 C18 Zr2 71.31(17)
C23 C18 Zr2 124.4(2)
C15 C19 C18 108.3(3)
C15 C19 C24 125.7(3)
C18 C19 C24 125.4(3)
C15 C19 Zr2 74.34(17)
C18 C19 Zr2 74.81(17)
C24 C19 Zr2 124.3(2)
C29 C25 C26 108.1(3)
C29 C25 C30 126.0(3)
C26 C25 C30 125.5(3)
C29 C25 Zr3 71.48(18)
C26 C25 Zr3 73.79(18)
C30 C25 Zr3 126.3(2)
C27 C26 C25 107.8(3)
C27 C26 C31 126.0(3)
C25 C26 C31 125.6(3)
C27 C26 Zr3 72.06(18)
C25 C26 Zr3 73.33(18)
C31 C26 Zr3 127.0(2)
C26 C27 C28 108.4(3)
C26 C27 C32 125.2(3)
C28 C27 C32 126.2(3)
C26 C27 Zr3 74.89(17)
C28 C27 Zr3 72.75(17)
C32 C27 Zr3 122.7(2)
C29 C28 C27 107.4(3)
C29 C28 C33 126.5(3)
C27 C28 C33 125.9(3)
C29 C28 Zr3 72.96(17)
C27 C28 Zr3 73.75(17)
C33 C28 Zr3 123.0(2)
C25 C29 C28 108.3(3)
C25 C29 C34 125.6(3)
C28 C29 C34 125.5(3)
C25 C29 Zr3 75.37(18)
C28 C29 Zr3 73.47(18)
C34 C29 Zr3 123.9(2)
C47 B5 C41 108.4(3)
C47 B5 C35 114.1(3)
C41 B5 C35 115.0(3)
C40 C35 C36 113.3(3)
C40 C35 B5 126.8(3)
C36 C35 B5 119.5(3)
F1 C36 C35 119.7(3)
F1 C36 C37 115.7(3)
C35 C36 C37 124.6(4)
F2 C37 C38 121.2(4)
F2 C37 C36 119.9(4)
C38 C37 C36 118.9(4)
F3 C38 C39 120.7(4)
F3 C38 C37 119.4(4)
C39 C38 C37 119.8(4)
F4 C39 C38 120.8(4)
F4 C39 C40 119.9(4)
C38 C39 C40 119.2(4)
F5 C40 C35 121.1(3)
F5 C40 C39 114.7(3)
C35 C40 C39 124.2(4)
C46 C41 C42 113.3(3)
C46 C41 B5 123.9(3)
C42 C41 B5 122.6(3)
F6 C42 C43 116.5(3)
F6 C42 C41 119.0(3)
C43 C42 C41 124.4(3)
F7 C43 C42 121.1(3)
F7 C43 C44 119.2(3)
C42 C43 C44 119.6(3)
F8 C44 C45 121.7(3)
F8 C44 C43 119.6(3)
C45 C44 C43 118.6(3)
F9 C45 C44 119.7(3)
F9 C45 C46 120.7(3)
C44 C45 C46 119.6(3)
F10 C46 C45 115.4(3)
F10 C46 C41 120.2(3)
C45 C46 C41 124.4(3)
C52 C47 C48 113.5(4)
C52 C47 B5 126.5(3)
C48 C47 B5 120.0(3)
F11 C48 C49 116.3(3)
F11 C48 C47 119.8(3)
C49 C48 C47 123.9(4)
F12 C49 C50 119.0(4)
F12 C49 C48 121.3(4)
C50 C49 C48 119.8(4)
F13 C50 C49 121.3(4)
F13 C50 C51 119.9(4)
C49 C50 C51 118.8(4)
F14 C51 C52 122.0(4)
F14 C51 C50 118.9(4)
C52 C51 C50 119.1(4)
F15 C52 C51 115.1(3)
F15 C52 C47 120.0(3)
C51 C52 C47 124.9(4)

loop_
_geom_bond_atom_site_label_1
_geom_bond_atom_site_label_2
_geom_bond_distance
Zr1 H1A 1.88(3)
Zr1 H2A 2.00(4)
Zr1 H1 2.02(3)
Zr1 H2C 2.07(4)
Zr1 H2B 2.11(4)
Zr1 C1 2.278(3)
Zr1 B2 2.317(4)
Zr1 C6 2.478(3)
Zr1 C8 2.482(3)
Zr1 C7 2.483(3)
Zr1 C5 2.521(3)
Zr1 C9 2.523(3)
Zr2 H2 1.84(3)
Zr2 H1 1.96(3)
Zr2 H3B 2.06(4)
Zr2 H3A 2.10(4)
Zr2 H3C 2.33(4)
Zr2 C1 2.348(3)
Zr2 B3 2.363(4)
Zr2 C17 2.486(3)
Zr2 C16 2.504(3)
Zr2 C19 2.516(3)
Zr2 C15 2.533(3)
Zr2 C18 2.544(3)
Zr3 H1C 1.91(4)
Zr3 H2 1.99(3)
Zr3 H4A 2.00(4)
Zr3 H4C 2.07(4)
Zr3 H4B 2.19(4)
Zr3 C1 2.268(3)
Zr3 B4 2.329(4)
Zr3 C29 2.461(3)
Zr3 C28 2.468(3)
Zr3 C27 2.481(3)
Zr3 C25 2.511(3)
Zr3 C26 2.517(3)
B1 H1B 1.11(4)
B1 H1C 1.27(3)
B1 H1A 1.28(3)
B1 C1 1.598(5)
B2 H2A 1.03(4)
B2 H2B 1.09(4)
B2 H2C 1.19(4)
B2 C2 1.579(5)
B3 H3C 1.08(4)
B3 H3B 1.11(4)
B3 H3A 1.24(4)
B3 C3 1.594(5)
B4 H4A 1.18(4)
B4 H4B 1.20(4)
B4 H4C 1.25(4)
B4 C4 1.575(5)
C1 H1D 1.02(4)
C5 C9 1.424(4)
C5 C6 1.427(5)
C5 C10 1.506(5)
C6 C7 1.429(5)
C6 C11 1.500(5)
C7 C8 1.414(4)
C7 C12 1.501(5)
C8 C9 1.426(4)
C8 C13 1.498(5)
C9 C14 1.490(4)
C15 C16 1.406(4)
C15 C19 1.417(4)
C15 C20 1.496(4)
C16 C17 1.431(4)
C16 C21 1.499(4)
C17 C18 1.424(4)
C17 C22 1.500(4)
C18 C19 1.420(4)
C18 C23 1.493(4)
C19 C24 1.505(4)
C25 C29 1.419(5)
C25 C26 1.423(5)
C25 C30 1.508(4)
C26 C27 1.422(4)
C26 C31 1.494(5)
C27 C28 1.426(5)
C27 C32 1.504(5)
C28 C29 1.423(5)
C28 C33 1.498(4)
C29 C34 1.501(5)
B5 C47 1.632(6)
B5 C41 1.636(5)
B5 C35 1.640(5)
C35 C40 1.385(5)
C35 C36 1.385(5)
C36 F1 1.351(4)
C36 C37 1.389(5)
C37 F2 1.343(4)
C37 C38 1.371(6)
C38 F3 1.345(4)
C38 C39 1.362(6)
C39 F4 1.347(5)
C39 C40 1.392(5)
C40 F5 1.356(4)
C41 C46 1.389(5)
C41 C42 1.390(5)
C42 F6 1.349(4)
C42 C43 1.376(5)
C43 F7 1.351(4)
C43 C44 1.386(5)
C44 F8 1.337(4)
C44 C45 1.374(5)
C45 F9 1.340(4)
C45 C46 1.382(5)
C46 F10 1.357(4)
C47 C52 1.382(5)
C47 C48 1.395(5)
C48 F11 1.347(4)
C48 C49 1.378(6)
C49 F12 1.340(5)
C49 C50 1.374(6)
C50 F13 1.346(5)
C50 C51 1.389(6)
C51 F14 1.349(5)
C51 C52 1.373(5)
C52 F15 1.356(4)
